data_9016034
loop_
_publ_author_name
'Mesto, E.'
'Scordari, F.'
'Lacalamita, M.'
'Schingaro, E.'

_publ_section_title
;
 Tobelite and NH4+ -rich muscovite single crystals from Ordovician Armorican
 sandstones (Brittany, France): Structure and crystal chemistry
 Note: sample tob_7
;
_journal_name_full 'American Mineralogist'
_journal_page_first 1460
_journal_page_last 1468
_journal_paper_doi 10.2138/am.2012.4023
_journal_volume 97
_journal_year 2012
_chemical_compound_source 'Ordovician Armorican sandstones, Brittany, France'
_chemical_formula_sum 'Al2.872 H3 K0.201 N0.78 O12 Si3.128'
_chemical_name_mineral Tobelite
_space_group_IT_number 15
_symmetry_space_group_name_Hall '-C 2yc'
_symmetry_space_group_name_H-M 'C 1 2/c 1'
_cell_angle_alpha 90
_cell_angle_beta 99.995
_cell_angle_gamma 90
_cell_formula_units_Z 4
_cell_length_a 9.024
_cell_length_b 5.2055
_cell_length_c 20.825
_cell_volume 963.396
_database_code_amcsd 0019255
_exptl_crystal_density_diffrn 2.614
_cod_original_formula_sum 'K.201 N.78 H3 Al2.872 Si3.128 O12'
_cod_database_code 9016034

loop_
_space_group_symop_operation_xyz
x,y,z
1/2+x,1/2+y,z
x,-y,1/2+z
1/2+x,1/2-y,1/2+z
-x,y,1/2-z
1/2-x,1/2+y,1/2-z
-x,-y,-z
1/2-x,1/2-y,-z

loop_
_atom_site_aniso_label
_atom_site_aniso_U_11
_atom_site_aniso_U_22
_atom_site_aniso_U_33
_atom_site_aniso_U_12
_atom_site_aniso_U_13
_atom_site_aniso_U_23
K 0.02990 0.01900 0.02600 0.00000 -0.00100 0.00000
N 0.02990 0.01900 0.02600 0.00000 -0.00100 0.00000
H 0.02990 0.01900 0.02600 0.00000 -0.00100 0.00000
AlM2 0.00870 0.00400 0.02000 0.00100 0.00400 0.00300
SiT1 0.00480 0.00500 0.02700 -0.00100 0.00700 0.00100
AlT1 0.00480 0.00500 0.02700 -0.00100 0.00700 0.00100
SiT2 0.00850 0.00100 0.03000 0.00100 0.00500 -0.00100
AlT2 0.00850 0.00100 0.03000 0.00100 0.00500 -0.00100

loop_
_atom_site_label
_atom_site_fract_x
_atom_site_fract_y
_atom_site_fract_z
_atom_site_occupancy
_atom_site_U_iso_or_equiv
_atom_site_type_symbol
_atom_site_attached_hydrogens
K 0.00000 0.11400 0.25000 0.20100 0.02570 K 0
N 0.00000 0.11400 0.25000 0.78000 0.02570 N 0
H 0.00000 0.11400 0.25000 3.12000 0.02570 H 0
AlM2 0.08220 0.24920 -0.00020 1.00000 0.01090 Al 0
SiT1 0.12160 0.58520 0.13160 0.78200 0.01180 Si 0
AlT1 0.12160 0.58520 0.13160 0.21800 0.01180 Al 0
SiT2 0.29380 0.10480 0.13180 0.78200 0.01290 Si 0
AlT2 0.29380 0.10480 0.13180 0.21800 0.01290 Al 0
O1 0.07700 0.55800 0.05260 1.00000 0.01240 O 0
O2 0.27000 0.13600 0.05280 1.00000 0.01640 O 0
O3 0.19500 0.32000 0.16400 1.00000 0.02070 O 0
O4 0.47000 0.14800 0.16330 1.00000 0.01690 O 0
O5 0.24800 0.81400 0.15310 1.00000 0.01410 O 0
O-H6 0.95600 0.05700 0.04800 1.00000 0.01530 O 1

loop_
_cod_changelog_entry_id
_cod_changelog_entry_author
_cod_changelog_entry_date
_cod_changelog_entry_text
1
;cod-tools version 3.8.0
Id: cif_guess_AMCSD_atom_types 9581 2023-05-17 12:35:41Z saulius
;
2023-05-18T11:43:01+03:00
;Derived atom types and hydrogen counts
from atom names that follow the AMCSD naming convention
(Wat == water, O-H == hydroxyl).
;

loop_
_cod_related_entry_id
_cod_related_entry_database
_cod_related_entry_code
1 AMCSD 0019255
